data_7158250
loop_
_publ_author_name
'Li, Wenzhong'
'Wang, Yu'
'Qi, Huijing'
'Shi, Ran'
'Li, Jiazhu'
'Chen, Si'
'Xu, Xin-Ming'
'Wang, Wei-Li'

_publ_section_title
;
 Diverse privileged <i>N</i>-polycyclic skeletons accessed from a
 metal-free cascade cyclization reaction.
;
_journal_issue 37
_journal_name_full 'Organic &amp; biomolecular chemistry'
_journal_page_first 8086
_journal_page_last 8095
_journal_paper_doi 10.1039/d1ob01206a
_journal_volume 19
_journal_year 2021
_chemical_absolute_configuration ad
_chemical_formula_moiety 'C21 H20 N2 O2'
_chemical_formula_sum 'C21 H20 N2 O2'
_chemical_formula_weight 332.39
_space_group_crystal_system orthorhombic
_space_group_IT_number 19
_space_group_name_Hall 'P 2ac 2ab'
_space_group_name_H-M_alt 'P 21 21 21'
_atom_sites_solution_hydrogens geom
_atom_sites_solution_primary dual
_audit_creation_date 2020-12-04
_audit_creation_method
;
Olex2 1.3
(compiled 2020.07.31 svn.rc2a77460 for OlexSys, GUI svn.r6145)
;
_audit_update_record
;
2020-12-04 deposited with the CCDC.	2021-08-17 downloaded from the CCDC.
;
_cell_angle_alpha 90
_cell_angle_beta 90
_cell_angle_gamma 90
_cell_formula_units_Z 4
_cell_length_a 10.04690(10)
_cell_length_b 10.3794(2)
_cell_length_c 16.3300(3)
_cell_measurement_reflns_used 30427
_cell_measurement_temperature 170.00(10)
_cell_measurement_theta_max 30.9420
_cell_measurement_theta_min 2.2940
_cell_volume 1702.91(5)
_computing_cell_refinement 'CrysAlisPro 1.171.39.45i (Rigaku OD, 2018)'
_computing_data_collection 'CrysAlisPro 1.171.39.45i (Rigaku OD, 2018)'
_computing_data_reduction 'CrysAlisPro 1.171.39.45i (Rigaku OD, 2018)'
_computing_molecular_graphics 'Olex2 1.3 (Dolomanov et al., 2009)'
_computing_publication_material 'Olex2 1.3 (Dolomanov et al., 2009)'
_computing_structure_refinement 'SHELXL 2018/3 (Sheldrick, 2015)'
_computing_structure_solution 'SHELXT 2018/2 (Sheldrick, 2018)'
_diffrn_ambient_environment N~2~
_diffrn_ambient_temperature 170.00(10)
_diffrn_detector 'CCD plate'
_diffrn_measured_fraction_theta_full 0.999
_diffrn_measured_fraction_theta_max 0.921
_diffrn_measurement_details
;
List of Runs (angles in degrees, time in seconds):

  # Type    Start    End  Width  t~exp~   \w     \q     \k     \f   Frames
#--------------------------------------------------------------------------
  1  \w    -84.00  94.00   0.50    2.00    --    5.00  45.00  90.00  356
  2  \w    -19.00  48.00   0.50    2.00    --    5.00  45.00  60.00  134
  3  \w    -54.00 -28.00   0.50    2.00    --    5.00  45.00 150.00   52
  4  \w    -10.00  60.00   0.50    2.00    --    5.00  45.00 120.00  140
  5  \w     19.00  56.00   0.50    2.00    --    5.00  45.00  90.00   74
  6  \w      5.00  31.00   0.50    2.00    --    5.00  45.00  30.00   52
  7  \w     62.00  94.00   0.50    2.00    --    5.00  45.00  30.00   64
  8  \w   -101.00  77.00   0.50    2.00    --  -11.60  45.00 150.00  356
  9  \w     37.00  63.00   0.50    2.00    --  -11.60  45.00 -18.31   52
 10  \w   -101.00 -35.00   0.50    2.00    --  -11.60  45.00 -18.31  132
 11  \w     25.00  53.00   0.50    2.00    --  -11.60  45.00  87.70   56
 12  \w    -98.00  19.00   0.50    2.00    --  -11.60  45.00  87.70  234
;
_diffrn_measurement_device 'four-circle diffractometer'
_diffrn_measurement_device_type 'XtaLAB AFC10 (RCD3): fixed-chi single'
_diffrn_measurement_method '\w scans'
_diffrn_orient_matrix_type 'CrysAlisPro convention (1999,Acta A55,543-557)'
_diffrn_orient_matrix_UB_11 -0.0396808000
_diffrn_orient_matrix_UB_12 -0.0268604000
_diffrn_orient_matrix_UB_13 0.0315929000
_diffrn_orient_matrix_UB_21 0.0406146000
_diffrn_orient_matrix_UB_22 -0.0559728000
_diffrn_orient_matrix_UB_23 0.0000576000
_diffrn_orient_matrix_UB_31 0.0419076000
_diffrn_orient_matrix_UB_32 0.0285520000
_diffrn_orient_matrix_UB_33 0.0298348000
_diffrn_radiation_monochromator mirror
_diffrn_radiation_probe x-ray
_diffrn_radiation_type 'Mo K\a'
_diffrn_radiation_wavelength 0.71073
_diffrn_reflns_av_R_equivalents 0.0197
_diffrn_reflns_av_unetI/netI 0.0122
_diffrn_reflns_Laue_measured_fraction_full 0.999
_diffrn_reflns_Laue_measured_fraction_max 0.921
_diffrn_reflns_limit_h_max 13
_diffrn_reflns_limit_h_min -13
_diffrn_reflns_limit_k_max 14
_diffrn_reflns_limit_k_min -14
_diffrn_reflns_limit_l_max 23
_diffrn_reflns_limit_l_min -22
_diffrn_reflns_number 42107
_diffrn_reflns_point_group_measured_fraction_full 0.999
_diffrn_reflns_point_group_measured_fraction_max 0.889
_diffrn_reflns_theta_full 25.242
_diffrn_reflns_theta_max 30.886
_diffrn_reflns_theta_min 2.325
_diffrn_source 'Rotating-anode X-ray tube'
_diffrn_source_type 'Rigaku (Mo) X-ray Source'
_exptl_absorpt_coefficient_mu 0.084
_exptl_absorpt_correction_T_max 1.00000
_exptl_absorpt_correction_T_min 0.74682
_exptl_absorpt_correction_type multi-scan
_exptl_absorpt_process_details
;
CrysAlisPro 1.171.39.45i (Rigaku Oxford Diffraction, 2018)
Empirical absorption correction using spherical harmonics,
 implemented in SCALE3 ABSPACK scaling algorithm.
;
_exptl_crystal_colour colourless
_exptl_crystal_colour_primary colourless
_exptl_crystal_density_diffrn 1.296
_exptl_crystal_description block
_exptl_crystal_F_000 704
_exptl_crystal_size_max 0.31
_exptl_crystal_size_mid 0.25
_exptl_crystal_size_min 0.23
_refine_diff_density_max 0.242
_refine_diff_density_min -0.187
_refine_diff_density_rms 0.034
_refine_ls_abs_structure_details
;
 Flack x determined using 1857 quotients [(I+)-(I-)]/[(I+)+(I-)]
 (Parsons, Flack and Wagner, Acta Cryst. B69 (2013) 249-259).
;
_refine_ls_abs_structure_Flack -0.06(17)
_refine_ls_extinction_method none
_refine_ls_goodness_of_fit_ref 1.017
_refine_ls_hydrogen_treatment constr
_refine_ls_matrix_type full
_refine_ls_number_parameters 227
_refine_ls_number_reflns 4784
_refine_ls_number_restraints 0
_refine_ls_restrained_S_all 1.017
_refine_ls_R_factor_all 0.0326
_refine_ls_R_factor_gt 0.0308
_refine_ls_shift/su_max 0.001
_refine_ls_shift/su_mean 0.000
_refine_ls_structure_factor_coef Fsqd
_refine_ls_weighting_details 'w=1/[\s^2^(Fo^2^)+(0.0524P)^2^+0.1988P] where P=(Fo^2^+2Fc^2^)/3'
_refine_ls_weighting_scheme calc
_refine_ls_wR_factor_gt 0.0818
_refine_ls_wR_factor_ref 0.0831
_reflns_Friedel_coverage 0.712
_reflns_Friedel_fraction_full 1.000
_reflns_Friedel_fraction_max 0.848
_reflns_number_gt 4576
_reflns_number_total 4784
_reflns_threshold_expression 'I > 2\s(I)'
_cod_data_source_file d1ob01206a2.cif
_cod_data_source_block mx8972
_cod_depositor_comments 'Adding full bibliography for 7158250--7158251.cif.'
_cod_database_code 7158250
_shelx_shelxl_version_number 2018/3
_chemical_oxdiff_formula CHON
_shelx_space_group_comment
;
The symmetry employed for this shelxl refinement is uniquely defined
by the following loop, which should always be used as a source of
symmetry information in preference to the above space-group names.
They are only intended as comments.
;
_shelx_estimated_absorpt_t_max 0.981
_shelx_estimated_absorpt_t_min 0.974
_reflns_odcompleteness_completeness 99.87
_reflns_odcompleteness_iscentric 1
_reflns_odcompleteness_theta 27.42
_olex2_refinement_description
;
1. Fixed Uiso
 At 1.2 times of:
  All C(H) groups, All C(H,H) groups, All N(H) groups
 At 1.5 times of:
  All C(H,H,H) groups
2.a Secondary CH2 refined with riding coordinates:
 C2(H2A,H2B), C1(H1A,H1B), C8(H8A,H8B)
2.b Aromatic/amide H refined with riding coordinates:
 N2(H2), C15(H15), C18(H18), C14(H14), C12(H12), C19(H19), C21(H21), C13(H13),
 C20(H20)
2.c X=CH2 refined with riding coordinates:
 C17(H17A,H17B)
2.d Idealised Me refined as rotating group:
 C10(H10A,H10B,H10C)
;
_olex2_submission_special_instructions 'No special instructions were received'
_oxdiff_exptl_absorpt_empirical_details
;
Empirical correction (ABSPACK) includes:
- Absorption correction using spherical harmonics
- Frame scaling
;
_oxdiff_exptl_absorpt_empirical_full_max 1.448
_oxdiff_exptl_absorpt_empirical_full_min 0.571

loop_
_space_group_symop_operation_xyz
'x, y, z'
'-x+1/2, -y, z+1/2'
'-x, y+1/2, -z+1/2'
'x+1/2, -y+1/2, -z'

loop_
_atom_site_label
_atom_site_type_symbol
_atom_site_fract_x
_atom_site_fract_y
_atom_site_fract_z
_atom_site_U_iso_or_equiv
_atom_site_adp_type
_atom_site_occupancy
_atom_site_site_symmetry_order
_atom_site_calc_flag
_atom_site_refinement_flags_posn
_atom_site_refinement_flags_adp
_atom_site_refinement_flags_occupancy
_atom_site_disorder_assembly
_atom_site_disorder_group
O1 O 0.86196(10) 0.85897(11) 0.53389(6) 0.0328(2) Uani 1 1 d . . . . .
O2 O 0.81073(11) 0.86008(10) 0.66826(6) 0.0341(2) Uani 1 1 d . . . . .
N2 N 0.55049(10) 0.60945(11) 0.59527(7) 0.0231(2) Uani 1 1 d . . . . .
H2 H 0.505753 0.607355 0.548959 0.028 Uiso 1 1 calc R U . . .
N1 N 0.95168(11) 0.71128(11) 0.62191(7) 0.0256(2) Uani 1 1 d . . . . .
C16 C 0.50337(12) 0.65610(12) 0.66782(8) 0.0223(2) Uani 1 1 d . . . . .
C5 C 0.75741(12) 0.52227(11) 0.53564(7) 0.0207(2) Uani 1 1 d . . . . .
C4 C 0.67987(12) 0.56587(12) 0.60586(7) 0.0207(2) Uani 1 1 d . . . . .
C3 C 0.71611(12) 0.58260(12) 0.68707(7) 0.0218(2) Uani 1 1 d . . . . .
C6 C 0.87857(12) 0.44266(12) 0.55125(7) 0.0222(2) Uani 1 1 d . . . . .
C11 C 0.60433(12) 0.64091(12) 0.72708(7) 0.0226(2) Uani 1 1 d . . . . .
C2 C 0.84975(12) 0.55793(13) 0.72494(8) 0.0244(2) Uani 1 1 d . . . . .
H2A H 0.882290 0.473029 0.705896 0.029 Uiso 1 1 calc R U . . .
H2B H 0.838729 0.552855 0.785098 0.029 Uiso 1 1 calc R U . . .
C17 C 0.72378(14) 0.54963(13) 0.45825(8) 0.0266(2) Uani 1 1 d . . . . .
H17A H 0.646481 0.599433 0.447274 0.032 Uiso 1 1 calc R U . . .
H17B H 0.777205 0.519239 0.414312 0.032 Uiso 1 1 calc R U . . .
C9 C 0.87357(13) 0.81273(13) 0.60252(8) 0.0263(3) Uani 1 1 d . . . . .
C1 C 0.95715(14) 0.66069(14) 0.70546(8) 0.0277(3) Uani 1 1 d . . . . .
H1A H 0.946948 0.733277 0.744280 0.033 Uiso 1 1 calc R U . . .
H1B H 1.046095 0.622291 0.714674 0.033 Uiso 1 1 calc R U . . .
C7 C 1.00439(13) 0.49852(12) 0.56042(8) 0.0245(3) Uani 1 1 d . . . . .
C15 C 0.38132(13) 0.71458(13) 0.68534(9) 0.0274(3) Uani 1 1 d . . . . .
H15 H 0.313945 0.722374 0.644826 0.033 Uiso 1 1 calc R U . . .
C18 C 0.86470(14) 0.30891(12) 0.55616(8) 0.0271(3) Uani 1 1 d . . . . .
H18 H 0.778983 0.271186 0.550882 0.033 Uiso 1 1 calc R U . . .
C14 C 0.36248(14) 0.76061(14) 0.76386(9) 0.0314(3) Uani 1 1 d . . . . .
H14 H 0.281227 0.802253 0.777444 0.038 Uiso 1 1 calc R U . . .
C12 C 0.58094(14) 0.68714(14) 0.80650(8) 0.0293(3) Uani 1 1 d . . . . .
H12 H 0.646635 0.677479 0.847893 0.035 Uiso 1 1 calc R U . . .
C19 C 0.97467(16) 0.23071(14) 0.56865(9) 0.0349(3) Uani 1 1 d . . . . .
H19 H 0.964579 0.139797 0.571227 0.042 Uiso 1 1 calc R U . . .
C21 C 1.11400(14) 0.41851(16) 0.57369(9) 0.0329(3) Uani 1 1 d . . . . .
H21 H 1.199911 0.455293 0.580305 0.039 Uiso 1 1 calc R U . . .
C8 C 1.02300(13) 0.64269(13) 0.55660(8) 0.0275(3) Uani 1 1 d . . . . .
H8A H 1.119133 0.662644 0.560693 0.033 Uiso 1 1 calc R U . . .
H8B H 0.991202 0.674327 0.502853 0.033 Uiso 1 1 calc R U . . .
C13 C 0.46141(15) 0.74685(15) 0.82389(9) 0.0335(3) Uani 1 1 d . . . . .
H13 H 0.445870 0.779197 0.877463 0.040 Uiso 1 1 calc R U . . .
C20 C 1.09861(16) 0.28560(16) 0.57731(10) 0.0376(4) Uani 1 1 d . . . . .
H20 H 1.174163 0.232217 0.585822 0.045 Uiso 1 1 calc R U . . .
C10 C 0.70993(19) 0.95594(16) 0.65241(11) 0.0428(4) Uani 1 1 d . . . . .
H10A H 0.642978 0.920355 0.615084 0.064 Uiso 1 1 calc R U . . .
H10B H 0.751112 1.031910 0.627348 0.064 Uiso 1 1 calc R U . . .
H10C H 0.667241 0.980665 0.704032 0.064 Uiso 1 1 calc R U . . .

loop_
_atom_site_aniso_label
_atom_site_aniso_U_11
_atom_site_aniso_U_22
_atom_site_aniso_U_33
_atom_site_aniso_U_23
_atom_site_aniso_U_13
_atom_site_aniso_U_12
O1 0.0328(5) 0.0353(5) 0.0303(5) 0.0079(4) 0.0093(4) 0.0029(4)
O2 0.0409(6) 0.0310(5) 0.0304(5) -0.0031(4) 0.0095(4) 0.0032(5)
N2 0.0190(4) 0.0288(5) 0.0216(5) 0.0011(4) -0.0022(4) 0.0035(4)
N1 0.0245(5) 0.0291(5) 0.0233(5) -0.0008(4) 0.0029(4) -0.0026(4)
C16 0.0200(5) 0.0228(5) 0.0239(6) 0.0022(4) 0.0002(4) 0.0000(4)
C5 0.0197(5) 0.0194(5) 0.0232(5) -0.0001(4) -0.0005(4) -0.0001(4)
C4 0.0181(5) 0.0222(5) 0.0218(5) 0.0030(4) -0.0009(4) 0.0011(4)
C3 0.0195(5) 0.0247(5) 0.0211(5) 0.0028(4) -0.0003(4) 0.0005(4)
C6 0.0229(6) 0.0242(5) 0.0195(5) 0.0009(4) 0.0018(4) 0.0039(5)
C11 0.0205(5) 0.0247(5) 0.0226(5) 0.0028(5) 0.0003(4) -0.0006(5)
C2 0.0194(5) 0.0335(6) 0.0205(5) 0.0044(5) -0.0017(4) 0.0019(5)
C17 0.0288(6) 0.0278(6) 0.0231(5) -0.0017(5) -0.0007(5) 0.0055(5)
C9 0.0243(6) 0.0265(6) 0.0280(6) -0.0015(5) 0.0055(5) -0.0053(5)
C1 0.0233(6) 0.0365(7) 0.0234(5) 0.0008(5) -0.0026(5) -0.0033(5)
C7 0.0224(6) 0.0292(6) 0.0218(5) 0.0017(5) 0.0038(5) 0.0027(5)
C15 0.0214(5) 0.0283(6) 0.0325(6) 0.0034(5) 0.0002(5) 0.0033(5)
C18 0.0309(6) 0.0244(6) 0.0260(6) 0.0016(5) 0.0034(5) 0.0029(5)
C14 0.0257(6) 0.0304(6) 0.0383(7) -0.0026(6) 0.0059(5) 0.0052(5)
C12 0.0257(6) 0.0387(7) 0.0236(6) -0.0017(5) 0.0001(5) -0.0009(5)
C19 0.0423(8) 0.0278(6) 0.0346(7) 0.0065(6) 0.0064(6) 0.0111(6)
C21 0.0214(6) 0.0447(8) 0.0327(7) 0.0035(6) 0.0024(5) 0.0077(6)
C8 0.0216(6) 0.0299(6) 0.0310(6) -0.0015(5) 0.0065(5) -0.0027(5)
C13 0.0317(7) 0.0398(7) 0.0289(6) -0.0071(6) 0.0057(5) 0.0013(6)
C20 0.0343(7) 0.0429(8) 0.0355(7) 0.0085(6) 0.0047(6) 0.0189(7)
C10 0.0458(9) 0.0339(7) 0.0486(9) -0.0007(7) 0.0164(7) 0.0101(7)

loop_
_atom_type_symbol
_atom_type_description
_atom_type_scat_dispersion_real
_atom_type_scat_dispersion_imag
_atom_type_scat_source
C C 0.0033 0.0016 'International Tables Vol C Tables 4.2.6.8 and 6.1.1.4'
H H 0.0000 0.0000 'International Tables Vol C Tables 4.2.6.8 and 6.1.1.4'
N N 0.0061 0.0033 'International Tables Vol C Tables 4.2.6.8 and 6.1.1.4'
O O 0.0106 0.0060 'International Tables Vol C Tables 4.2.6.8 and 6.1.1.4'

loop_
_geom_angle_atom_site_label_1
_geom_angle_atom_site_label_2
_geom_angle_atom_site_label_3
_geom_angle
_geom_angle_site_symmetry_1
_geom_angle_site_symmetry_3
_geom_angle_publ_flag
C9 O2 C10 116.11(12) . . ?
C16 N2 H2 125.3 . . ?
C16 N2 C4 109.42(10) . . ?
C4 N2 H2 125.3 . . ?
C9 N1 C1 121.34(11) . . ?
C9 N1 C8 119.41(11) . . ?
C1 N1 C8 119.00(11) . . ?
N2 C16 C11 107.85(11) . . ?
N2 C16 C15 129.50(12) . . ?
C15 C16 C11 122.60(12) . . ?
C4 C5 C6 118.23(10) . . ?
C17 C5 C4 122.79(11) . . ?
C17 C5 C6 118.98(11) . . ?
N2 C4 C5 120.25(10) . . ?
C3 C4 N2 108.94(11) . . ?
C3 C4 C5 130.61(11) . . ?
C4 C3 C11 106.45(11) . . ?
C4 C3 C2 127.45(11) . . ?
C11 C3 C2 125.83(11) . . ?
C7 C6 C5 121.71(11) . . ?
C18 C6 C5 118.57(12) . . ?
C18 C6 C7 119.71(12) . . ?
C16 C11 C3 107.33(11) . . ?
C12 C11 C16 118.40(12) . . ?
C12 C11 C3 134.20(12) . . ?
C3 C2 H2A 108.5 . . ?
C3 C2 H2B 108.5 . . ?
C3 C2 C1 114.89(11) . . ?
H2A C2 H2B 107.5 . . ?
C1 C2 H2A 108.5 . . ?
C1 C2 H2B 108.5 . . ?
C5 C17 H17A 120.0 . . ?
C5 C17 H17B 120.0 . . ?
H17A C17 H17B 120.0 . . ?
O1 C9 O2 123.03(13) . . ?
O1 C9 N1 125.11(12) . . ?
O2 C9 N1 111.85(12) . . ?
N1 C1 C2 114.35(11) . . ?
N1 C1 H1A 108.7 . . ?
N1 C1 H1B 108.7 . . ?
C2 C1 H1A 108.7 . . ?
C2 C1 H1B 108.7 . . ?
H1A C1 H1B 107.6 . . ?
C6 C7 C8 121.23(11) . . ?
C21 C7 C6 118.87(12) . . ?
C21 C7 C8 119.89(12) . . ?
C16 C15 H15 121.3 . . ?
C14 C15 C16 117.41(12) . . ?
C14 C15 H15 121.3 . . ?
C6 C18 H18 119.6 . . ?
C19 C18 C6 120.71(14) . . ?
C19 C18 H18 119.6 . . ?
C15 C14 H14 119.5 . . ?
C15 C14 C13 121.08(13) . . ?
C13 C14 H14 119.5 . . ?
C11 C12 H12 120.4 . . ?
C13 C12 C11 119.29(13) . . ?
C13 C12 H12 120.4 . . ?
C18 C19 H19 120.2 . . ?
C20 C19 C18 119.59(13) . . ?
C20 C19 H19 120.2 . . ?
C7 C21 H21 119.7 . . ?
C20 C21 C7 120.63(14) . . ?
C20 C21 H21 119.7 . . ?
N1 C8 C7 112.96(11) . . ?
N1 C8 H8A 109.0 . . ?
N1 C8 H8B 109.0 . . ?
C7 C8 H8A 109.0 . . ?
C7 C8 H8B 109.0 . . ?
H8A C8 H8B 107.8 . . ?
C14 C13 H13 119.4 . . ?
C12 C13 C14 121.20(13) . . ?
C12 C13 H13 119.4 . . ?
C19 C20 C21 120.48(13) . . ?
C19 C20 H20 119.8 . . ?
C21 C20 H20 119.8 . . ?
O2 C10 H10A 109.5 . . ?
O2 C10 H10B 109.5 . . ?
O2 C10 H10C 109.5 . . ?
H10A C10 H10B 109.5 . . ?
H10A C10 H10C 109.5 . . ?
H10B C10 H10C 109.5 . . ?

loop_
_geom_bond_atom_site_label_1
_geom_bond_atom_site_label_2
_geom_bond_distance
_geom_bond_site_symmetry_2
_geom_bond_publ_flag
O1 C9 1.2248(17) . ?
O2 C9 1.3388(16) . ?
O2 C10 1.443(2) . ?
N2 H2 0.8800 . ?
N2 C16 1.3646(16) . ?
N2 C4 1.3872(15) . ?
N1 C9 1.3509(18) . ?
N1 C1 1.4630(17) . ?
N1 C8 1.4689(17) . ?
C16 C11 1.4107(17) . ?
C16 C15 1.3979(17) . ?
C5 C4 1.4583(16) . ?
C5 C6 1.4931(17) . ?
C5 C17 1.3386(17) . ?
C4 C3 1.3862(17) . ?
C3 C11 1.4334(17) . ?
C3 C2 1.5002(17) . ?
C6 C7 1.3988(18) . ?
C6 C18 1.3975(18) . ?
C11 C12 1.4027(18) . ?
C2 H2A 0.9900 . ?
C2 H2B 0.9900 . ?
C2 C1 1.5502(19) . ?
C17 H17A 0.9500 . ?
C17 H17B 0.9500 . ?
C1 H1A 0.9900 . ?
C1 H1B 0.9900 . ?
C7 C21 1.3962(18) . ?
C7 C8 1.5094(18) . ?
C15 H15 0.9500 . ?
C15 C14 1.381(2) . ?
C18 H18 0.9500 . ?
C18 C19 1.3861(19) . ?
C14 H14 0.9500 . ?
C14 C13 1.403(2) . ?
C12 H12 0.9500 . ?
C12 C13 1.381(2) . ?
C19 H19 0.9500 . ?
C19 C20 1.377(2) . ?
C21 H21 0.9500 . ?
C21 C20 1.389(2) . ?
C8 H8A 0.9900 . ?
C8 H8B 0.9900 . ?
C13 H13 0.9500 . ?
C20 H20 0.9500 . ?
C10 H10A 0.9800 . ?
C10 H10B 0.9800 . ?
C10 H10C 0.9800 . ?

loop_
_geom_torsion_atom_site_label_1
_geom_torsion_atom_site_label_2
_geom_torsion_atom_site_label_3
_geom_torsion_atom_site_label_4
_geom_torsion
_geom_torsion_site_symmetry_1
_geom_torsion_site_symmetry_2
_geom_torsion_site_symmetry_3
_geom_torsion_site_symmetry_4
_geom_torsion_publ_flag
N2 C16 C11 C3 0.08(14) . . . . ?
N2 C16 C11 C12 177.40(12) . . . . ?
N2 C16 C15 C14 -175.97(13) . . . . ?
N2 C4 C3 C11 -0.98(14) . . . . ?
N2 C4 C3 C2 -175.26(12) . . . . ?
C16 N2 C4 C5 -174.26(11) . . . . ?
C16 N2 C4 C3 1.06(14) . . . . ?
C16 C11 C12 C13 -0.7(2) . . . . ?
C16 C15 C14 C13 -1.1(2) . . . . ?
C5 C4 C3 C11 173.70(12) . . . . ?
C5 C4 C3 C2 -0.6(2) . . . . ?
C5 C6 C7 C21 -179.05(12) . . . . ?
C5 C6 C7 C8 1.25(18) . . . . ?
C5 C6 C18 C19 178.48(12) . . . . ?
C4 N2 C16 C11 -0.69(14) . . . . ?
C4 N2 C16 C15 176.85(12) . . . . ?
C4 C5 C6 C7 -91.64(14) . . . . ?
C4 C5 C6 C18 88.79(14) . . . . ?
C4 C3 C11 C16 0.55(14) . . . . ?
C4 C3 C11 C12 -176.16(15) . . . . ?
C4 C3 C2 C1 75.26(17) . . . . ?
C3 C11 C12 C13 175.75(14) . . . . ?
C3 C2 C1 N1 -37.83(16) . . . . ?
C6 C5 C4 N2 -162.89(11) . . . . ?
C6 C5 C4 C3 22.9(2) . . . . ?
C6 C7 C21 C20 0.3(2) . . . . ?
C6 C7 C8 N1 62.42(16) . . . . ?
C6 C18 C19 C20 0.8(2) . . . . ?
C11 C16 C15 C14 1.24(19) . . . . ?
C11 C3 C2 C1 -97.97(14) . . . . ?
C11 C12 C13 C14 0.8(2) . . . . ?
C2 C3 C11 C16 174.95(12) . . . . ?
C2 C3 C11 C12 -1.8(2) . . . . ?
C17 C5 C4 N2 16.48(19) . . . . ?
C17 C5 C4 C3 -157.69(14) . . . . ?
C17 C5 C6 C7 88.97(15) . . . . ?
C17 C5 C6 C18 -90.60(15) . . . . ?
C9 N1 C1 C2 87.47(15) . . . . ?
C9 N1 C8 C7 -130.31(13) . . . . ?
C1 N1 C9 O1 -178.65(13) . . . . ?
C1 N1 C9 O2 2.62(17) . . . . ?
C1 N1 C8 C7 44.04(16) . . . . ?
C7 C6 C18 C19 -1.1(2) . . . . ?
C7 C21 C20 C19 -0.6(2) . . . . ?
C15 C16 C11 C3 -177.67(11) . . . . ?
C15 C16 C11 C12 -0.34(19) . . . . ?
C15 C14 C13 C12 0.1(2) . . . . ?
C18 C6 C7 C21 0.51(18) . . . . ?
C18 C6 C7 C8 -179.19(12) . . . . ?
C18 C19 C20 C21 0.1(2) . . . . ?
C21 C7 C8 N1 -117.28(14) . . . . ?
C8 N1 C9 O1 -4.4(2) . . . . ?
C8 N1 C9 O2 176.85(11) . . . . ?
C8 N1 C1 C2 -86.78(15) . . . . ?
C8 C7 C21 C20 -179.95(13) . . . . ?
C10 O2 C9 O1 10.2(2) . . . . ?
C10 O2 C9 N1 -171.08(13) . . . . ?
